data_7135452
loop_
_publ_author_name
'Xu, Yongqiang'
'Li, Wenkai'
'Gu, Xiaoli'
'Zhou, Yuhan'
'Qu, Jingping'
'Wang, Baomin'

_publ_section_title
;
 Construction of oxindole spiro medium-sized S-heterocycles <i>via</i>
 ring expansion [2,3]-sigmatropic rearrangement.
;
_journal_issue 15
_journal_name_full 'Chemical communications (Cambridge, England)'
_journal_page_first 4545
_journal_page_last 4548
_journal_paper_doi 10.1039/d5cc06578j
_journal_volume 62
_journal_year 2026
_chemical_formula_moiety 'C19 H17 N O S'
_chemical_formula_sum 'C19 H17 N O S'
_chemical_formula_weight 307.39
_space_group_crystal_system monoclinic
_space_group_IT_number 14
_space_group_name_Hall '-P 2ybc'
_space_group_name_H-M_alt 'P 1 21/c 1'
_atom_sites_solution_hydrogens mixed
_atom_sites_solution_primary dual
_audit_creation_date 2025-02-07
_audit_creation_method
;
Olex2 1.5
(compiled 2024.02.16 svn.r378c4104 for OlexSys, GUI svn.r6928)
;
_audit_update_record
;
2025-02-13 deposited with the CCDC.	2026-02-02 downloaded from the CCDC.
;
_cell_angle_alpha 90
_cell_angle_beta 94.312(3)
_cell_angle_gamma 90
_cell_formula_units_Z 4
_cell_length_a 11.2703(15)
_cell_length_b 9.7437(12)
_cell_length_c 17.104(2)
_cell_measurement_reflns_used 6405
_cell_measurement_temperature 173(2)
_cell_measurement_theta_max 30.466
_cell_measurement_theta_min 2.389
_cell_volume 1872.9(4)
_computing_cell_refinement 'SAINT v8.34A (Bruker, 2013)'
_computing_data_collection 'Bruker SMART'
_computing_data_reduction 'SAINT v8.34A (Bruker, 2013)'
_computing_molecular_graphics 'Olex2 1.5 (Dolomanov et al., 2009)'
_computing_publication_material 'Olex2 1.5 (Dolomanov et al., 2009)'
_computing_structure_refinement 'ShelXL (Sheldrick, 2015)'
_computing_structure_solution 'ShelXT (Sheldrick, 2015)'
_diffrn_ambient_temperature 173.0
_diffrn_measured_fraction_theta_full 0.984
_diffrn_measured_fraction_theta_max 0.984
_diffrn_measurement_device_type 'CCD area detector'
_diffrn_measurement_method 'phi and omega scans'
_diffrn_radiation_monochromator graphite
_diffrn_radiation_type MoK\a
_diffrn_radiation_wavelength 0.71073
_diffrn_reflns_av_R_equivalents 0.0863
_diffrn_reflns_av_unetI/netI 0.0679
_diffrn_reflns_Laue_measured_fraction_full 0.984
_diffrn_reflns_Laue_measured_fraction_max 0.984
_diffrn_reflns_limit_h_max 13
_diffrn_reflns_limit_h_min -13
_diffrn_reflns_limit_k_max 11
_diffrn_reflns_limit_k_min -11
_diffrn_reflns_limit_l_max 20
_diffrn_reflns_limit_l_min -20
_diffrn_reflns_number 16332
_diffrn_reflns_point_group_measured_fraction_full 0.984
_diffrn_reflns_point_group_measured_fraction_max 0.984
_diffrn_reflns_theta_full 25.027
_diffrn_reflns_theta_max 25.027
_diffrn_reflns_theta_min 2.888
_diffrn_source 'sealed tube'
_exptl_absorpt_coefficient_mu 0.174
_exptl_absorpt_correction_T_max 0.7461
_exptl_absorpt_correction_T_min 0.3628
_exptl_absorpt_correction_type empirical
_exptl_absorpt_process_details
'SADABS-2014/3 (Bruker,2014/3) was used for absorption correction. wR2(int) was 0.1597 before and 0.0785 after correction. The Ratio of minimum to maximum transmission is 0.4863. The \l/2 correction factor is 0.00150.'
_exptl_crystal_colour colourless
_exptl_crystal_colour_primary colourless
_exptl_crystal_density_diffrn 1.090
_exptl_crystal_description block
_exptl_crystal_F_000 648
_exptl_crystal_size_max 0.24
_exptl_crystal_size_mid 0.11
_exptl_crystal_size_min 0.1
_exptl_transmission_factor_max 0.7461
_exptl_transmission_factor_min 0.3628
_refine_diff_density_max 0.415
_refine_diff_density_min -0.301
_refine_diff_density_rms 0.065
_refine_ls_extinction_method none
_refine_ls_goodness_of_fit_ref 1.031
_refine_ls_hydrogen_treatment mixed
_refine_ls_matrix_type full
_refine_ls_number_parameters 203
_refine_ls_number_reflns 3271
_refine_ls_number_restraints 0
_refine_ls_restrained_S_all 1.031
_refine_ls_R_factor_all 0.0975
_refine_ls_R_factor_gt 0.0688
_refine_ls_shift/su_max 0.000
_refine_ls_shift/su_mean 0.000
_refine_ls_structure_factor_coef Fsqd
_refine_ls_weighting_details 'w=1/[\s^2^(Fo^2^)+(0.0557P)^2^+3.0810P] where P=(Fo^2^+2Fc^2^)/3'
_refine_ls_weighting_scheme calc
_refine_ls_wR_factor_gt 0.1463
_refine_ls_wR_factor_ref 0.1602
_reflns_Friedel_coverage 0.000
_reflns_number_gt 2363
_reflns_number_total 3271
_reflns_threshold_expression 'I > 2\s(I)'
_cod_data_source_file d5cc06578j2.cif
_cod_data_source_block 1
_cod_database_code 7135452
_shelx_shelxl_version_number 2018/3
_shelx_space_group_comment
;
The symmetry employed for this shelxl refinement is uniquely defined
by the following loop, which should always be used as a source of
symmetry information in preference to the above space-group names.
They are only intended as comments.
;
_shelx_estimated_absorpt_t_max 0.983
_shelx_estimated_absorpt_t_min 0.960
_olex2_refinement_description
;
1.a Secondary CH2 refined with riding coordinates:
 C008(H00A,H00B), C00H(H00I,H00J), C00L(H00N,H00O)
1.b Aromatic/amide H refined with riding coordinates:
 C00A(H00C), C00B(H00D), C00D(H00E), C00E(H00F), C00F(H00G), C00G(H00H),
 C00I(H00K), C00J(H00L), C00K(H00M), C00M(H00P)
;
_olex2_submission_special_instructions 'No special instructions were received'

loop_
_space_group_symop_operation_xyz
'x, y, z'
'-x, y+1/2, -z+1/2'
'-x, -y, -z'
'x, -y-1/2, z-1/2'

loop_
_atom_site_label
_atom_site_type_symbol
_atom_site_fract_x
_atom_site_fract_y
_atom_site_fract_z
_atom_site_U_iso_or_equiv
_atom_site_adp_type
_atom_site_occupancy
_atom_site_site_symmetry_order
_atom_site_calc_flag
_atom_site_refinement_flags_posn
_atom_site_refinement_flags_adp
_atom_site_refinement_flags_occupancy
_atom_site_disorder_assembly
_atom_site_disorder_group
S001 S 0.67737(7) 0.51863(8) 0.63009(5) 0.0266(3) Uani 1 1 d . . . . .
O002 O 0.83736(19) 0.4953(3) 0.48918(14) 0.0377(6) Uani 1 1 d . . . . .
N003 N 0.9637(2) 0.4062(3) 0.58783(17) 0.0297(7) Uani 1 1 d . . . . .
C004 C 0.7613(3) 0.3650(3) 0.59785(19) 0.0257(8) Uani 1 1 d . . . . .
C005 C 0.9550(3) 0.3224(3) 0.6536(2) 0.0273(8) Uani 1 1 d . . . . .
C006 C 0.6169(3) 0.4671(3) 0.71944(19) 0.0279(8) Uani 1 1 d . . . . .
C007 C 0.8349(3) 0.2947(3) 0.6624(2) 0.0255(8) Uani 1 1 d . . . . .
C008 C 0.6820(3) 0.2693(4) 0.5439(2) 0.0304(8) Uani 1 1 d . . . . .
H00A H 0.662699 0.315181 0.492902 0.036 Uiso 1 1 calc R . . . .
H00B H 0.726175 0.183988 0.534081 0.036 Uiso 1 1 calc R . . . .
C009 C 0.8567(3) 0.4321(3) 0.5512(2) 0.0276(8) Uani 1 1 d . . . . .
C00A C 0.5706(3) 0.2345(3) 0.5797(2) 0.0294(8) Uani 1 1 d . . . . .
H00C H 0.569825 0.160419 0.615774 0.035 Uiso 1 1 calc R . . . .
C00B C 1.0454(3) 0.2678(4) 0.7022(2) 0.0339(9) Uani 1 1 d . . . . .
H00D H 1.126423 0.287202 0.694697 0.041 Uiso 1 1 calc R . . . .
C00C C 0.4956(3) 0.4391(3) 0.7253(2) 0.0323(8) Uani 1 1 d . . . . .
C00D C 0.8062(3) 0.2088(3) 0.7223(2) 0.0306(8) Uani 1 1 d . . . . .
H00E H 0.725392 0.187729 0.729229 0.037 Uiso 1 1 calc R . . . .
C00E C 0.4723(3) 0.3048(4) 0.5623(2) 0.0332(9) Uani 1 1 d . . . . .
H00F H 0.464859 0.349715 0.512893 0.040 Uiso 1 1 calc R . . . .
C00F C 0.6956(3) 0.4633(4) 0.7860(2) 0.0355(9) Uani 1 1 d . . . . .
H00G H 0.776286 0.489005 0.782154 0.043 Uiso 1 1 calc R . . . .
C00G C 0.8958(3) 0.1538(4) 0.7720(2) 0.0401(9) Uani 1 1 d . . . . .
H00H H 0.876207 0.094698 0.813268 0.048 Uiso 1 1 calc R . . . .
C00H C 0.3978(3) 0.4523(4) 0.6606(2) 0.0396(9) Uani 1 1 d . . . . .
H00I H 0.419475 0.525700 0.624296 0.048 Uiso 1 1 calc R . . . .
H00J H 0.323849 0.480960 0.683829 0.048 Uiso 1 1 calc R . . . .
C00I C 1.0144(3) 0.1836(4) 0.7625(2) 0.0416(10) Uani 1 1 d . . . . .
H00K H 1.074805 0.145805 0.797807 0.050 Uiso 1 1 calc R . . . .
C00J C 0.5412(4) 0.3889(5) 0.8632(3) 0.0551(12) Uani 1 1 d . . . . .
H00L H 0.514783 0.359850 0.911963 0.066 Uiso 1 1 calc R . . . .
C00K C 0.6589(4) 0.4229(4) 0.8573(2) 0.0479(11) Uani 1 1 d . . . . .
H00M H 0.714122 0.418519 0.901989 0.058 Uiso 1 1 calc R . . . .
C00L C 0.3726(3) 0.3197(4) 0.6132(2) 0.0403(10) Uani 1 1 d . . . . .
H00N H 0.368981 0.239800 0.648698 0.048 Uiso 1 1 calc R . . . .
H00O H 0.295922 0.326864 0.581157 0.048 Uiso 1 1 calc R . . . .
C00M C 0.4630(4) 0.3974(4) 0.7985(2) 0.0472(11) Uani 1 1 d . . . . .
H00P H 0.382188 0.373508 0.803618 0.057 Uiso 1 1 calc R . . . .
H003 H 1.026(3) 0.434(4) 0.572(2) 0.028(10) Uiso 1 1 d . . . . .

loop_
_atom_site_aniso_label
_atom_site_aniso_U_11
_atom_site_aniso_U_22
_atom_site_aniso_U_33
_atom_site_aniso_U_23
_atom_site_aniso_U_13
_atom_site_aniso_U_12
S001 0.0290(4) 0.0211(4) 0.0309(5) 0.0051(4) 0.0093(3) -0.0004(4)
O002 0.0273(12) 0.0506(17) 0.0366(15) 0.0161(13) 0.0119(10) -0.0025(11)
N003 0.0197(15) 0.0324(17) 0.0384(18) 0.0063(14) 0.0113(13) -0.0064(13)
C004 0.0246(16) 0.0230(18) 0.0306(19) -0.0005(15) 0.0089(14) 0.0049(14)
C005 0.0281(17) 0.0214(18) 0.034(2) 0.0009(15) 0.0089(15) -0.0002(14)
C006 0.0391(19) 0.0201(17) 0.0258(19) 0.0003(15) 0.0108(15) 0.0086(15)
C007 0.0228(16) 0.0215(17) 0.0334(19) -0.0001(15) 0.0084(14) 0.0002(13)
C008 0.0266(17) 0.0297(19) 0.035(2) -0.0070(16) 0.0068(15) 0.0008(15)
C009 0.0235(17) 0.0286(19) 0.032(2) 0.0046(16) 0.0108(14) -0.0039(14)
C00A 0.0285(17) 0.0235(18) 0.037(2) 0.0009(16) 0.0047(15) -0.0058(15)
C00B 0.0220(16) 0.039(2) 0.042(2) 0.0056(18) 0.0091(15) 0.0017(15)
C00C 0.0348(19) 0.0253(19) 0.039(2) 0.0009(16) 0.0180(16) 0.0083(15)
C00D 0.0236(16) 0.0281(19) 0.042(2) 0.0061(17) 0.0125(15) -0.0011(14)
C00E 0.0298(18) 0.035(2) 0.035(2) 0.0020(17) 0.0031(15) -0.0053(16)
C00F 0.040(2) 0.033(2) 0.035(2) -0.0030(17) 0.0046(16) 0.0051(17)
C00G 0.037(2) 0.036(2) 0.047(2) 0.0173(19) 0.0075(17) 0.0024(17)
C00H 0.0284(18) 0.040(2) 0.052(2) 0.0030(19) 0.0140(17) 0.0124(16)
C00I 0.033(2) 0.043(2) 0.048(2) 0.0121(19) -0.0012(17) 0.0069(17)
C00J 0.074(3) 0.055(3) 0.040(3) 0.012(2) 0.029(2) 0.015(2)
C00K 0.062(3) 0.054(3) 0.029(2) 0.0002(19) 0.0039(19) 0.012(2)
C00L 0.0229(17) 0.047(2) 0.051(3) 0.003(2) 0.0056(16) 0.0011(16)
C00M 0.045(2) 0.050(3) 0.050(3) 0.003(2) 0.025(2) 0.008(2)

loop_
_atom_type_symbol
_atom_type_description
_atom_type_scat_dispersion_real
_atom_type_scat_dispersion_imag
_atom_type_scat_source
C C 0.0033 0.0016 'International Tables Vol C Tables 4.2.6.8 and 6.1.1.4'
H H 0.0000 0.0000 'International Tables Vol C Tables 4.2.6.8 and 6.1.1.4'
N N 0.0061 0.0033 'International Tables Vol C Tables 4.2.6.8 and 6.1.1.4'
O O 0.0106 0.0060 'International Tables Vol C Tables 4.2.6.8 and 6.1.1.4'
S S 0.1246 0.1234 'International Tables Vol C Tables 4.2.6.8 and 6.1.1.4'

loop_
_geom_angle_atom_site_label_1
_geom_angle_atom_site_label_2
_geom_angle_atom_site_label_3
_geom_angle
_geom_angle_site_symmetry_1
_geom_angle_site_symmetry_3
_geom_angle_publ_flag
C006 S001 C004 105.04(15) . . ?
C009 N003 C005 111.8(3) . . ?
C007 C004 S001 114.3(2) . . ?
C007 C004 C008 115.3(3) . . ?
C007 C004 C009 102.0(2) . . ?
C008 C004 S001 112.0(2) . . ?
C009 C004 S001 101.6(2) . . ?
C009 C004 C008 110.1(3) . . ?
N003 C005 C007 109.0(3) . . ?
C00B C005 N003 128.3(3) . . ?
C00B C005 C007 122.7(3) . . ?
C00C C006 S001 123.3(3) . . ?
C00F C006 S001 116.5(3) . . ?
C00F C006 C00C 120.1(3) . . ?
C005 C007 C004 108.6(3) . . ?
C00D C007 C004 132.7(3) . . ?
C00D C007 C005 118.6(3) . . ?
C00A C008 C004 111.2(3) . . ?
O002 C009 N003 126.2(3) . . ?
O002 C009 C004 125.2(3) . . ?
N003 C009 C004 108.6(3) . . ?
C00E C00A C008 120.9(3) . . ?
C005 C00B C00I 117.6(3) . . ?
C006 C00C C00H 126.4(3) . . ?
C00M C00C C006 116.4(3) . . ?
C00M C00C C00H 117.2(3) . . ?
C00G C00D C007 119.5(3) . . ?
C00A C00E C00L 125.6(3) . . ?
C00K C00F C006 121.2(4) . . ?
C00D C00G C00I 120.9(3) . . ?
C00C C00H C00L 114.3(3) . . ?
C00B C00I C00G 120.7(3) . . ?
C00M C00J C00K 119.5(4) . . ?
C00F C00K C00J 119.3(4) . . ?
C00E C00L C00H 105.9(3) . . ?
C00J C00M C00C 123.3(4) . . ?

loop_
_geom_bond_atom_site_label_1
_geom_bond_atom_site_label_2
_geom_bond_distance
_geom_bond_site_symmetry_2
_geom_bond_publ_flag
S001 C004 1.875(3) . ?
S001 C006 1.791(3) . ?
O002 C009 1.232(4) . ?
N003 C005 1.399(4) . ?
N003 C009 1.340(4) . ?
C004 C007 1.496(5) . ?
C004 C008 1.547(5) . ?
C004 C009 1.533(4) . ?
C005 C007 1.401(4) . ?
C005 C00B 1.373(5) . ?
C006 C00C 1.405(5) . ?
C006 C00F 1.390(5) . ?
C007 C00D 1.379(5) . ?
C008 C00A 1.477(4) . ?
C00A C00E 1.317(5) . ?
C00B C00I 1.383(5) . ?
C00C C00H 1.507(5) . ?
C00C C00M 1.391(5) . ?
C00D C00G 1.378(5) . ?
C00E C00L 1.480(5) . ?
C00F C00K 1.373(5) . ?
C00G C00I 1.389(5) . ?
C00H C00L 1.540(5) . ?
C00J C00K 1.378(6) . ?
C00J C00M 1.365(6) . ?

loop_
_smtbx_masks_void_nr
_smtbx_masks_void_average_x
_smtbx_masks_void_average_y
_smtbx_masks_void_average_z
_smtbx_masks_void_volume
_smtbx_masks_void_count_electrons
_smtbx_masks_void_content
1 0.000 0.000 0.500 239.4 55.2 ?
2 0.000 0.500 0.000 239.4 55.2 ?
